data_4086025
loop_
_publ_author_name
'Drover, Marcus W.'
'Schafer, Laurel L.'
'Love, Jennifer A.'

_publ_section_title
;
 Amidate-Ligated Complexes of Rhodium(I): A Showcase of Coordination
 Flexibility
;
_journal_issue 10
_journal_name_full Organometallics
_journal_page_first 1783
_journal_paper_doi 10.1021/om501209c
_journal_volume 34
_journal_year 2015
_chemical_formula_moiety 'C53 H56 N O P2 Rh'
_chemical_formula_sum 'C53 H56 N O P2 Rh'
_chemical_formula_weight 887.83
_chemical_name_systematic '[N-(2,6-diisopropylphenyl)t-butylamidate]bis(triphenylphosphine)rhodium(I)'
_space_group_crystal_system triclinic
_space_group_IT_number 2
_space_group_name_Hall '-P 1'
_space_group_name_H-M_alt 'P -1'
_symmetry_space_group_name_Hall '-P 1'
_symmetry_space_group_name_H-M 'P -1'
_atom_sites_solution_hydrogens geom
_atom_sites_solution_primary direct
_audit_creation_date 2014-11-15
_audit_creation_method
;
Olex2 1.2
(compiled 2014.08.28 svn.r2986 for OlexSys, GUI svn.r4874)
;
_cell_angle_alpha 96.647(3)
_cell_angle_beta 103.890(3)
_cell_angle_gamma 109.960(3)
_cell_formula_units_Z 2
_cell_length_a 10.8229(14)
_cell_length_b 13.5515(18)
_cell_length_c 16.978(2)
_cell_measurement_reflns_used 9594
_cell_measurement_temperature 90
_cell_measurement_theta_max 30.52
_cell_measurement_theta_min 2.32
_cell_volume 2218.1(5)
_computing_cell_refinement 'SAINT v8.34A (Bruker, 2013)'
_computing_data_reduction 'SAINT v8.34A (Bruker, 2013)'
_computing_molecular_graphics 'Olex2 (Dolomanov et al., 2009)'
_computing_publication_material 'Olex2 (Dolomanov et al., 2009)'
_computing_structure_refinement 'ShelXL (Sheldrick, 2008)'
_computing_structure_solution 'ShelXS (Sheldrick, 2008)'
_diffrn_ambient_temperature 90
_diffrn_measured_fraction_theta_full 0.999
_diffrn_measured_fraction_theta_max 0.997
_diffrn_measurement_device_type 'Bruker APEX-II CCD'
_diffrn_measurement_method '\f and \w scans'
_diffrn_radiation_type MoK\a
_diffrn_radiation_wavelength 0.71073
_diffrn_reflns_av_R_equivalents 0.0380
_diffrn_reflns_av_unetI/netI 0.0357
_diffrn_reflns_laue_measured_fraction_full 0.999
_diffrn_reflns_laue_measured_fraction_max 0.997
_diffrn_reflns_limit_h_max 15
_diffrn_reflns_limit_h_min -15
_diffrn_reflns_limit_k_max 19
_diffrn_reflns_limit_k_min -19
_diffrn_reflns_limit_l_max 24
_diffrn_reflns_limit_l_min -24
_diffrn_reflns_number 51650
_diffrn_reflns_point_group_measured_fraction_full 0.999
_diffrn_reflns_point_group_measured_fraction_max 0.997
_diffrn_reflns_theta_full 25.000
_diffrn_reflns_theta_max 30.550
_diffrn_reflns_theta_min 2.101
_diffrn_standards_number 0
_exptl_absorpt_coefficient_mu 0.497
_exptl_absorpt_correction_T_max 0.9563
_exptl_absorpt_correction_T_min 0.8941
_exptl_absorpt_correction_type multi-scan
_exptl_absorpt_process_details
;
SADABS-2012/1 (Bruker,2012) was used for absorption correction.
wR2(int) was 0.0497 before and 0.0443 after correction.
The Ratio of minimum to maximum transmission is 0.9350.
The \l/2 correction factor is 0.0015.
;
_exptl_crystal_colour 'clear light orange'
_exptl_crystal_colour_lustre clear
_exptl_crystal_colour_modifier light
_exptl_crystal_colour_primary orange
_exptl_crystal_density_diffrn 1.329
_exptl_crystal_description prism
_exptl_crystal_F_000 928
_exptl_crystal_size_max 0.25
_exptl_crystal_size_mid 0.19
_exptl_crystal_size_min 0.09
_refine_diff_density_max 0.534
_refine_diff_density_min -0.453
_refine_diff_density_rms 0.072
_refine_ls_extinction_method none
_refine_ls_goodness_of_fit_ref 1.031
_refine_ls_hydrogen_treatment constr
_refine_ls_matrix_type full
_refine_ls_number_parameters 530
_refine_ls_number_reflns 13582
_refine_ls_number_restraints 0
_refine_ls_restrained_S_all 1.031
_refine_ls_R_factor_all 0.0372
_refine_ls_R_factor_gt 0.0289
_refine_ls_shift/su_max 0.002
_refine_ls_shift/su_mean 0.000
_refine_ls_structure_factor_coef Fsqd
_refine_ls_weighting_details 'w=1/[\s^2^(Fo^2^)+(0.0283P)^2^+1.1637P] where P=(Fo^2^+2Fc^2^)/3'
_refine_ls_weighting_scheme calc
_refine_ls_wR_factor_gt 0.0656
_refine_ls_wR_factor_ref 0.0691
_reflns_Friedel_coverage 0.000
_reflns_number_gt 11774
_reflns_number_total 13582
_reflns_threshold_expression 'I > 2\s(I)'
_cod_data_source_file om501209c_si_002.cif
_cod_data_source_block mo_ls525_0m_a
_cod_database_code 4086025
_shelx_space_group_comment
;
The symmetry employed for this shelxl refinement is uniquely defined
by the following loop, which should always be used as a source of
symmetry information in preference to the above space-group names.
They are only intended as comments.
;
_shelx_estimated_absorpt_t_max 0.957
_shelx_estimated_absorpt_t_min 0.886
_olex2_refinement_description
;
1. Fixed Uiso
 At 1.2 times of:
  All C(H) groups
 At 1.5 times of:
  All C(H,H,H) groups
2.a Ternary CH refined with riding coordinates:
 C12(H12), C15(H15)
2.b Aromatic/amide H refined with riding coordinates:
 C8(H8), C9(H9), C10(H10), C19(H19), C20(H20), C21(H21), C22(H22), C23(H23),
 C25(H25), C26(H26), C27(H27), C28(H28), C29(H29), C31(H31), C32(H32), C33(H33),
  C34(H34), C35(H35), C37(H37), C38(H38), C39(H39), C40(H40), C41(H41),
 C43(H43), C44(H44), C45(H45), C46(H46), C47(H47), C49(H49), C50(H50), C51(H51),
  C52(H52), C53(H53)
2.c Idealised Me refined as rotating group:
 C3(H3A,H3B,H3C), C4(H4A,H4B,H4C), C5(H5A,H5B,H5C), C13(H13A,H13B,H13C),
 C14(H14A,H14B,H14C), C16(H16A,H16B,H16C), C17(H17A,H17B,H17C)
;
_shelx_shelxl_version_number 2014/7
_olex2_submission_original_sample_id MWD-947A
_olex2_submission_special_instructions 'No special instructions were received'

loop_
_space_group_symop_operation_xyz
'x, y, z'
'-x, -y, -z'

loop_
_atom_site_label
_atom_site_type_symbol
_atom_site_fract_x
_atom_site_fract_y
_atom_site_fract_z
_atom_site_U_iso_or_equiv
_atom_site_adp_type
_atom_site_occupancy
_atom_site_site_symmetry_order
_atom_site_calc_flag
_atom_site_refinement_flags_posn
Rh1 Rh 0.10072(2) 0.17915(2) 0.25536(2) 0.00885(3) Uani 1 1 d .
P1 P 0.13621(3) 0.04589(3) 0.30672(2) 0.00889(7) Uani 1 1 d .
P2 P -0.12393(4) 0.11912(3) 0.23494(2) 0.00963(7) Uani 1 1 d .
O1 O 0.31137(10) 0.24132(8) 0.26385(7) 0.01274(19) Uani 1 1 d .
N1 N 0.19133(12) 0.34003(9) 0.23033(8) 0.0117(2) Uani 1 1 d .
C1 C 0.31307(14) 0.33366(11) 0.25006(9) 0.0116(3) Uani 1 1 d .
C2 C 0.45841(15) 0.41712(12) 0.26099(10) 0.0155(3) Uani 1 1 d .
C3 C 0.54740(16) 0.42773(13) 0.34982(11) 0.0218(3) Uani 1 1 d .
H3A H 0.5128 0.4594 0.3902 0.033 Uiso 1 1 calc GR
H3B H 0.6432 0.4741 0.3572 0.033 Uiso 1 1 calc GR
H3C H 0.5428 0.3564 0.3584 0.033 Uiso 1 1 calc GR
C4 C 0.46840(16) 0.52969(13) 0.24878(12) 0.0228(3) Uani 1 1 d .
H4A H 0.4175 0.5249 0.1914 0.034 Uiso 1 1 calc GR
H4B H 0.5653 0.5766 0.2601 0.034 Uiso 1 1 calc GR
H4C H 0.4287 0.5595 0.2870 0.034 Uiso 1 1 calc GR
C5 C 0.51762(17) 0.36972(14) 0.19952(12) 0.0248(4) Uani 1 1 d .
H5A H 0.5155 0.2993 0.2090 0.037 Uiso 1 1 calc GR
H5B H 0.6130 0.4180 0.2079 0.037 Uiso 1 1 calc GR
H5C H 0.4622 0.3616 0.1425 0.037 Uiso 1 1 calc GR
C6 C 0.16416(14) 0.43152(11) 0.21251(9) 0.0128(3) Uani 1 1 d .
C7 C 0.13209(15) 0.49186(11) 0.27241(10) 0.0149(3) Uani 1 1 d .
C8 C 0.11032(16) 0.58410(12) 0.25477(11) 0.0200(3) Uani 1 1 d .
H8 H 0.0927 0.6277 0.2952 0.024 Uiso 1 1 calc R
C9 C 0.11396(17) 0.61302(13) 0.17955(11) 0.0218(3) Uani 1 1 d .
H9 H 0.1026 0.6774 0.1696 0.026 Uiso 1 1 calc R
C10 C 0.13430(17) 0.54755(12) 0.11852(11) 0.0196(3) Uani 1 1 d .
H10 H 0.1321 0.5659 0.0660 0.024 Uiso 1 1 calc R
C11 C 0.15781(15) 0.45544(12) 0.13341(10) 0.0148(3) Uani 1 1 d .
C12 C 0.17267(16) 0.38024(12) 0.06552(10) 0.0167(3) Uani 1 1 d .
H12 H 0.2440 0.3533 0.0924 0.020 Uiso 1 1 calc R
C13 C 0.03673(17) 0.28230(13) 0.02620(11) 0.0218(3) Uani 1 1 d .
H13A H 0.0125 0.2435 0.0690 0.033 Uiso 1 1 calc GR
H13B H 0.0476 0.2345 -0.0172 0.033 Uiso 1 1 calc GR
H13C H -0.0366 0.3065 0.0017 0.033 Uiso 1 1 calc GR
C14 C 0.2204(2) 0.43557(14) -0.00169(11) 0.0254(4) Uani 1 1 d .
H14A H 0.1493 0.4583 -0.0319 0.038 Uiso 1 1 calc GR
H14B H 0.2363 0.3852 -0.0405 0.038 Uiso 1 1 calc GR
H14C H 0.3062 0.4986 0.0244 0.038 Uiso 1 1 calc GR
C15 C 0.11462(16) 0.45384(12) 0.35152(10) 0.0175(3) Uani 1 1 d .
H15 H 0.0873 0.3741 0.3390 0.021 Uiso 1 1 calc R
C16 C -0.0007(2) 0.47593(15) 0.37869(12) 0.0279(4) Uani 1 1 d .
H16A H 0.0279 0.5535 0.3988 0.042 Uiso 1 1 calc GR
H16B H -0.0191 0.4387 0.4233 0.042 Uiso 1 1 calc GR
H16C H -0.0845 0.4497 0.3313 0.042 Uiso 1 1 calc GR
C17 C 0.24877(19) 0.50071(16) 0.42291(12) 0.0301(4) Uani 1 1 d .
H17A H 0.3198 0.4821 0.4059 0.045 Uiso 1 1 calc GR
H17B H 0.2339 0.4710 0.4714 0.045 Uiso 1 1 calc GR
H17C H 0.2788 0.5791 0.4373 0.045 Uiso 1 1 calc GR
C18 C -0.18743(14) 0.14836(11) 0.32251(9) 0.0115(2) Uani 1 1 d .
C19 C -0.09526(15) 0.18867(11) 0.40259(9) 0.0139(3) Uani 1 1 d .
H19 H -0.0020 0.1965 0.4117 0.017 Uiso 1 1 calc R
C20 C -0.13911(17) 0.21758(12) 0.46948(10) 0.0177(3) Uani 1 1 d .
H20 H -0.0761 0.2441 0.5240 0.021 Uiso 1 1 calc R
C21 C -0.27493(17) 0.20752(12) 0.45620(10) 0.0192(3) Uani 1 1 d .
H21 H -0.3045 0.2279 0.5016 0.023 Uiso 1 1 calc R
C22 C -0.36786(16) 0.16782(12) 0.37671(11) 0.0183(3) Uani 1 1 d .
H22 H -0.4608 0.1609 0.3679 0.022 Uiso 1 1 calc R
C23 C -0.32468(15) 0.13822(12) 0.31019(10) 0.0151(3) Uani 1 1 d .
H23 H -0.3885 0.1109 0.2560 0.018 Uiso 1 1 calc R
C24 C -0.21919(14) 0.17384(11) 0.15909(9) 0.0119(3) Uani 1 1 d .
C25 C -0.16280(15) 0.28429(12) 0.16564(10) 0.0165(3) Uani 1 1 d .
H25 H -0.0773 0.3261 0.2065 0.020 Uiso 1 1 calc R
C26 C -0.22858(17) 0.33488(13) 0.11379(11) 0.0209(3) Uani 1 1 d .
H26 H -0.1876 0.4103 0.1186 0.025 Uiso 1 1 calc R
C27 C -0.35457(17) 0.27456(14) 0.05490(10) 0.0198(3) Uani 1 1 d .
H27 H -0.3997 0.3084 0.0187 0.024 Uiso 1 1 calc R
C28 C -0.41435(17) 0.16506(13) 0.04905(10) 0.0210(3) Uani 1 1 d .
H28 H -0.5019 0.1242 0.0098 0.025 Uiso 1 1 calc R
C29 C -0.34713(16) 0.11424(12) 0.10031(10) 0.0179(3) Uani 1 1 d .
H29 H -0.3884 0.0388 0.0953 0.022 Uiso 1 1 calc R
C30 C -0.21835(14) -0.02527(11) 0.19179(9) 0.0126(3) Uani 1 1 d .
C31 C -0.30683(15) -0.09401(12) 0.22712(10) 0.0151(3) Uani 1 1 d .
H31 H -0.3213 -0.0664 0.2767 0.018 Uiso 1 1 calc R
C32 C -0.37445(15) -0.20352(12) 0.19002(11) 0.0191(3) Uani 1 1 d .
H32 H -0.4334 -0.2502 0.2150 0.023 Uiso 1 1 calc R
C33 C -0.35576(16) -0.24423(12) 0.11708(11) 0.0215(3) Uani 1 1 d .
H33 H -0.4025 -0.3185 0.0918 0.026 Uiso 1 1 calc R
C34 C -0.26830(17) -0.17610(13) 0.08088(10) 0.0203(3) Uani 1 1 d .
H34 H -0.2561 -0.2038 0.0305 0.024 Uiso 1 1 calc R
C35 C -0.19890(16) -0.06759(12) 0.11844(10) 0.0162(3) Uani 1 1 d .
H35 H -0.1378 -0.0217 0.0942 0.019 Uiso 1 1 calc R
C36 C 0.01443(14) -0.07497(11) 0.32486(9) 0.0102(2) Uani 1 1 d .
C37 C -0.04075(14) -0.06398(11) 0.39047(9) 0.0129(3) Uani 1 1 d .
H37 H -0.0168 0.0054 0.4231 0.015 Uiso 1 1 calc R
C38 C -0.13015(15) -0.15370(12) 0.40826(9) 0.0156(3) Uani 1 1 d .
H38 H -0.1664 -0.1455 0.4532 0.019 Uiso 1 1 calc R
C39 C -0.16693(15) -0.25579(12) 0.36040(10) 0.0173(3) Uani 1 1 d .
H39 H -0.2271 -0.3172 0.3731 0.021 Uiso 1 1 calc R
C40 C -0.11535(15) -0.26721(12) 0.29417(10) 0.0158(3) Uani 1 1 d .
H40 H -0.1415 -0.3366 0.2609 0.019 Uiso 1 1 calc R
C41 C -0.02527(14) -0.17743(11) 0.27609(9) 0.0130(3) Uani 1 1 d .
H41 H 0.0093 -0.1860 0.2304 0.016 Uiso 1 1 calc R
C42 C 0.22410(14) -0.01152(11) 0.24585(9) 0.0112(2) Uani 1 1 d .
C43 C 0.29900(15) -0.07222(12) 0.27611(10) 0.0152(3) Uani 1 1 d .
H43 H 0.3104 -0.0816 0.3316 0.018 Uiso 1 1 calc R
C44 C 0.35697(16) -0.11899(13) 0.22567(10) 0.0182(3) Uani 1 1 d .
H44 H 0.4077 -0.1601 0.2469 0.022 Uiso 1 1 calc R
C45 C 0.34110(16) -0.10595(13) 0.14479(10) 0.0201(3) Uani 1 1 d .
H45 H 0.3803 -0.1384 0.1104 0.024 Uiso 1 1 calc R
C46 C 0.26783(18) -0.04538(14) 0.11407(10) 0.0224(3) Uani 1 1 d .
H46 H 0.2570 -0.0362 0.0585 0.027 Uiso 1 1 calc R
C47 C 0.20991(16) 0.00213(13) 0.16444(10) 0.0175(3) Uani 1 1 d .
H47 H 0.1605 0.0441 0.1432 0.021 Uiso 1 1 calc R
C48 C 0.26186(14) 0.10168(11) 0.41179(9) 0.0107(2) Uani 1 1 d .
C49 C 0.32256(14) 0.21328(11) 0.44083(9) 0.0132(3) Uani 1 1 d .
H49 H 0.2967 0.2585 0.4072 0.016 Uiso 1 1 calc R
C50 C 0.42059(15) 0.25890(12) 0.51860(10) 0.0165(3) Uani 1 1 d .
H50 H 0.4612 0.3349 0.5375 0.020 Uiso 1 1 calc R
C51 C 0.45921(15) 0.19388(13) 0.56861(10) 0.0180(3) Uani 1 1 d .
H51 H 0.5274 0.2252 0.6211 0.022 Uiso 1 1 calc R
C52 C 0.39744(16) 0.08248(13) 0.54143(10) 0.0173(3) Uani 1 1 d .
H52 H 0.4225 0.0377 0.5758 0.021 Uiso 1 1 calc R
C53 C 0.29898(15) 0.03672(12) 0.46392(9) 0.0138(3) Uani 1 1 d .
H53 H 0.2564 -0.0393 0.4461 0.017 Uiso 1 1 calc R

loop_
_atom_site_aniso_label
_atom_site_aniso_U_11
_atom_site_aniso_U_22
_atom_site_aniso_U_33
_atom_site_aniso_U_23
_atom_site_aniso_U_13
_atom_site_aniso_U_12
Rh1 0.00797(5) 0.00797(5) 0.01167(5) 0.00322(4) 0.00377(4) 0.00342(4)
P1 0.00854(15) 0.00837(15) 0.01055(16) 0.00251(12) 0.00357(12) 0.00355(12)
P2 0.00846(15) 0.00906(15) 0.01126(16) 0.00174(12) 0.00290(12) 0.00342(12)
O1 0.0107(5) 0.0112(5) 0.0191(5) 0.0062(4) 0.0068(4) 0.0051(4)
N1 0.0117(5) 0.0097(5) 0.0153(6) 0.0045(4) 0.0052(4) 0.0046(4)
C1 0.0119(6) 0.0116(6) 0.0121(6) 0.0034(5) 0.0051(5) 0.0042(5)
C2 0.0110(6) 0.0131(6) 0.0216(8) 0.0060(5) 0.0049(5) 0.0028(5)
C3 0.0140(7) 0.0192(8) 0.0271(9) 0.0064(6) 0.0001(6) 0.0040(6)
C4 0.0140(7) 0.0156(7) 0.0336(9) 0.0107(7) 0.0025(6) 0.0009(6)
C5 0.0174(8) 0.0266(9) 0.0335(10) 0.0084(7) 0.0155(7) 0.0062(6)
C6 0.0104(6) 0.0084(6) 0.0189(7) 0.0034(5) 0.0039(5) 0.0030(5)
C7 0.0125(6) 0.0111(6) 0.0194(7) 0.0016(5) 0.0039(5) 0.0038(5)
C8 0.0192(7) 0.0126(7) 0.0276(9) 0.0002(6) 0.0064(6) 0.0072(6)
C9 0.0237(8) 0.0115(7) 0.0336(9) 0.0067(6) 0.0083(7) 0.0104(6)
C10 0.0223(8) 0.0148(7) 0.0250(8) 0.0096(6) 0.0078(6) 0.0090(6)
C11 0.0134(6) 0.0126(6) 0.0204(7) 0.0057(5) 0.0058(5) 0.0060(5)
C12 0.0212(7) 0.0163(7) 0.0184(7) 0.0078(6) 0.0092(6) 0.0107(6)
C13 0.0251(8) 0.0200(8) 0.0199(8) 0.0019(6) 0.0072(6) 0.0086(6)
C14 0.0367(10) 0.0260(9) 0.0273(9) 0.0158(7) 0.0193(8) 0.0186(8)
C15 0.0187(7) 0.0145(7) 0.0177(7) -0.0003(5) 0.0053(6) 0.0058(6)
C16 0.0323(10) 0.0257(9) 0.0324(10) 0.0043(7) 0.0189(8) 0.0134(7)
C17 0.0271(9) 0.0320(10) 0.0226(9) -0.0013(7) 0.0019(7) 0.0070(8)
C18 0.0119(6) 0.0090(6) 0.0148(7) 0.0033(5) 0.0054(5) 0.0042(5)
C19 0.0144(6) 0.0116(6) 0.0166(7) 0.0022(5) 0.0055(5) 0.0055(5)
C20 0.0236(8) 0.0160(7) 0.0151(7) 0.0020(5) 0.0075(6) 0.0087(6)
C21 0.0261(8) 0.0153(7) 0.0228(8) 0.0048(6) 0.0155(7) 0.0102(6)
C22 0.0158(7) 0.0149(7) 0.0288(9) 0.0056(6) 0.0132(6) 0.0067(6)
C23 0.0125(6) 0.0138(6) 0.0196(7) 0.0035(5) 0.0055(5) 0.0053(5)
C24 0.0113(6) 0.0147(6) 0.0122(6) 0.0033(5) 0.0049(5) 0.0069(5)
C25 0.0108(6) 0.0166(7) 0.0214(8) 0.0071(6) 0.0034(5) 0.0043(5)
C26 0.0187(7) 0.0192(7) 0.0284(9) 0.0129(6) 0.0084(6) 0.0085(6)
C27 0.0246(8) 0.0269(8) 0.0146(7) 0.0082(6) 0.0056(6) 0.0168(7)
C28 0.0211(8) 0.0230(8) 0.0146(7) -0.0032(6) -0.0043(6) 0.0121(6)
C29 0.0188(7) 0.0142(7) 0.0171(7) -0.0014(5) -0.0007(6) 0.0074(6)
C30 0.0098(6) 0.0109(6) 0.0166(7) 0.0015(5) 0.0014(5) 0.0054(5)
C31 0.0109(6) 0.0123(6) 0.0230(8) 0.0037(5) 0.0054(5) 0.0053(5)
C32 0.0111(6) 0.0113(7) 0.0336(9) 0.0054(6) 0.0042(6) 0.0040(5)
C33 0.0144(7) 0.0116(7) 0.0320(9) -0.0027(6) -0.0026(6) 0.0062(5)
C34 0.0212(8) 0.0181(7) 0.0192(8) -0.0027(6) -0.0008(6) 0.0114(6)
C35 0.0162(7) 0.0159(7) 0.0163(7) 0.0015(5) 0.0024(5) 0.0082(6)
C36 0.0085(6) 0.0098(6) 0.0126(6) 0.0034(5) 0.0029(5) 0.0039(5)
C37 0.0111(6) 0.0123(6) 0.0143(7) 0.0017(5) 0.0043(5) 0.0033(5)
C38 0.0127(6) 0.0176(7) 0.0154(7) 0.0044(5) 0.0057(5) 0.0034(5)
C39 0.0126(7) 0.0133(7) 0.0215(8) 0.0056(6) 0.0033(6) 0.0002(5)
C40 0.0126(6) 0.0099(6) 0.0217(8) 0.0015(5) 0.0024(5) 0.0028(5)
C41 0.0114(6) 0.0115(6) 0.0161(7) 0.0018(5) 0.0041(5) 0.0048(5)
C42 0.0098(6) 0.0093(6) 0.0143(7) 0.0016(5) 0.0049(5) 0.0029(5)
C43 0.0149(7) 0.0183(7) 0.0160(7) 0.0056(5) 0.0065(5) 0.0089(6)
C44 0.0154(7) 0.0191(7) 0.0240(8) 0.0046(6) 0.0075(6) 0.0101(6)
C45 0.0186(7) 0.0225(8) 0.0216(8) -0.0001(6) 0.0097(6) 0.0098(6)
C46 0.0288(9) 0.0283(9) 0.0154(7) 0.0047(6) 0.0107(6) 0.0145(7)
C47 0.0206(7) 0.0211(7) 0.0155(7) 0.0056(6) 0.0075(6) 0.0115(6)
C48 0.0094(6) 0.0128(6) 0.0108(6) 0.0026(5) 0.0041(5) 0.0044(5)
C49 0.0121(6) 0.0129(6) 0.0139(7) 0.0033(5) 0.0056(5) 0.0027(5)
C50 0.0142(7) 0.0144(7) 0.0162(7) 0.0004(5) 0.0052(5) 0.0000(5)
C51 0.0131(7) 0.0226(8) 0.0141(7) 0.0020(6) 0.0020(5) 0.0038(6)
C52 0.0168(7) 0.0212(7) 0.0146(7) 0.0057(6) 0.0037(5) 0.0084(6)
C53 0.0138(6) 0.0134(6) 0.0153(7) 0.0038(5) 0.0049(5) 0.0059(5)

loop_
_atom_type_symbol
_atom_type_description
_atom_type_scat_dispersion_real
_atom_type_scat_dispersion_imag
_atom_type_scat_source
C C 0.0033 0.0016 'International Tables Vol C Tables 4.2.6.8 and 6.1.1.4'
H H 0.0000 0.0000 'International Tables Vol C Tables 4.2.6.8 and 6.1.1.4'
N N 0.0061 0.0033 'International Tables Vol C Tables 4.2.6.8 and 6.1.1.4'
O O 0.0106 0.0060 'International Tables Vol C Tables 4.2.6.8 and 6.1.1.4'
P P 0.1023 0.0942 'International Tables Vol C Tables 4.2.6.8 and 6.1.1.4'
Rh Rh -1.1178 0.9187 'International Tables Vol C Tables 4.2.6.8 and 6.1.1.4'

loop_
_geom_angle_atom_site_label_1
_geom_angle_atom_site_label_2
_geom_angle_atom_site_label_3
_geom_angle
P1 Rh1 P2 97.195(15)
P1 Rh1 N1 147.46(3)
P1 Rh1 C1 116.81(3)
P2 Rh1 C1 145.86(3)
O1 Rh1 P1 87.16(3)
O1 Rh1 P2 174.43(3)
O1 Rh1 N1 61.16(4)
O1 Rh1 C1 30.33(4)
N1 Rh1 P2 114.91(3)
N1 Rh1 C1 30.95(4)
C36 P1 Rh1 130.16(5)
C36 P1 C42 101.70(6)
C36 P1 C48 100.29(6)
C42 P1 Rh1 109.01(5)
C42 P1 C48 104.34(6)
C48 P1 Rh1 108.60(5)
C18 P2 Rh1 118.52(5)
C24 P2 Rh1 115.56(5)
C24 P2 C18 98.71(6)
C30 P2 Rh1 115.85(5)
C30 P2 C18 104.96(6)
C30 P2 C24 100.44(7)
C1 O1 Rh1 94.48(8)
C1 N1 Rh1 89.54(9)
C1 N1 C6 125.95(12)
C6 N1 Rh1 144.02(9)
O1 C1 Rh1 55.20(7)
O1 C1 N1 114.40(12)
O1 C1 C2 114.00(12)
N1 C1 Rh1 59.51(7)
N1 C1 C2 131.60(13)
C2 C1 Rh1 167.52(10)
C3 C2 C1 106.97(12)
C4 C2 C1 116.68(12)
C4 C2 C3 108.48(13)
C4 C2 C5 109.23(13)
C5 C2 C1 107.20(12)
C5 C2 C3 107.95(13)
C7 C6 N1 118.87(13)
C11 C6 N1 119.87(13)
C11 C6 C7 121.02(13)
C6 C7 C15 120.55(13)
C8 C7 C6 117.95(14)
C8 C7 C15 121.43(14)
C9 C8 C7 121.29(15)
C8 C9 C10 119.87(14)
C9 C10 C11 120.94(15)
C6 C11 C12 120.28(13)
C10 C11 C6 118.45(14)
C10 C11 C12 121.25(14)
C11 C12 C13 110.22(13)
C11 C12 C14 113.35(13)
C14 C12 C13 110.39(14)
C7 C15 C16 112.76(14)
C7 C15 C17 112.33(14)
C17 C15 C16 110.33(14)
C19 C18 P2 119.35(11)
C19 C18 C23 118.91(13)
C23 C18 P2 121.59(11)
C18 C19 C20 120.50(14)
C21 C20 C19 119.87(15)
C20 C21 C22 120.28(14)
C23 C22 C21 119.93(14)
C22 C23 C18 120.51(14)
C25 C24 P2 116.51(11)
C25 C24 C29 118.38(14)
C29 C24 P2 124.94(11)
C26 C25 C24 121.48(15)
C27 C26 C25 119.53(15)
C28 C27 C26 119.87(15)
C27 C28 C29 120.45(15)
C28 C29 C24 120.24(15)
C31 C30 P2 124.17(11)
C31 C30 C35 118.96(13)
C35 C30 P2 116.87(11)
C30 C31 C32 120.31(14)
C33 C32 C31 120.26(15)
C32 C33 C34 119.92(14)
C35 C34 C33 119.97(15)
C34 C35 C30 120.56(15)
C37 C36 P1 118.46(10)
C41 C36 P1 122.70(11)
C41 C36 C37 118.84(13)
C38 C37 C36 120.55(13)
C37 C38 C39 120.21(14)
C40 C39 C38 119.65(14)
C39 C40 C41 120.40(14)
C40 C41 C36 120.31(13)
C43 C42 P1 122.95(11)
C47 C42 P1 118.28(11)
C47 C42 C43 118.71(13)
C44 C43 C42 120.56(14)
C45 C44 C43 120.30(15)
C44 C45 C46 119.81(14)
C45 C46 C47 120.18(15)
C46 C47 C42 120.44(15)
C49 C48 P1 118.81(11)
C49 C48 C53 118.37(13)
C53 C48 P1 122.82(11)
C50 C49 C48 120.75(14)
C51 C50 C49 120.30(14)
C50 C51 C52 119.68(14)
C53 C52 C51 120.10(14)
C52 C53 C48 120.75(14)

loop_
_geom_bond_atom_site_label_1
_geom_bond_atom_site_label_2
_geom_bond_distance
Rh1 P1 2.2014(4)
Rh1 P2 2.2076(5)
Rh1 O1 2.1050(10)
Rh1 N1 2.2023(12)
Rh1 C1 2.5557(14)
P1 C36 1.8310(14)
P1 C42 1.8356(14)
P1 C48 1.8505(14)
P2 C18 1.8384(15)
P2 C24 1.8376(15)
P2 C30 1.8312(14)
O1 C1 1.2943(17)
N1 C1 1.3145(18)
N1 C6 1.4171(18)
C1 C2 1.544(2)
C2 C3 1.543(2)
C2 C4 1.534(2)
C2 C5 1.536(2)
C6 C7 1.412(2)
C6 C11 1.409(2)
C7 C8 1.400(2)
C7 C15 1.523(2)
C8 C9 1.384(2)
C9 C10 1.393(2)
C10 C11 1.395(2)
C11 C12 1.524(2)
C12 C13 1.537(2)
C12 C14 1.532(2)
C15 C16 1.536(2)
C15 C17 1.526(2)
C18 C19 1.395(2)
C18 C23 1.4050(19)
C19 C20 1.397(2)
C20 C21 1.388(2)
C21 C22 1.390(2)
C22 C23 1.390(2)
C24 C25 1.389(2)
C24 C29 1.397(2)
C25 C26 1.387(2)
C26 C27 1.387(2)
C27 C28 1.382(2)
C28 C29 1.392(2)
C30 C31 1.393(2)
C30 C35 1.402(2)
C31 C32 1.398(2)
C32 C33 1.385(2)
C33 C34 1.393(2)
C34 C35 1.390(2)
C36 C37 1.4004(19)
C36 C41 1.3978(19)
C37 C38 1.389(2)
C38 C39 1.393(2)
C39 C40 1.386(2)
C40 C41 1.395(2)
C42 C43 1.397(2)
C42 C47 1.395(2)
C43 C44 1.390(2)
C44 C45 1.382(2)
C45 C46 1.385(2)
C46 C47 1.394(2)
C48 C49 1.3983(19)
C48 C53 1.404(2)
C49 C50 1.394(2)
C50 C51 1.388(2)
C51 C52 1.393(2)
C52 C53 1.392(2)

loop_
_geom_torsion_atom_site_label_1
_geom_torsion_atom_site_label_2
_geom_torsion_atom_site_label_3
_geom_torsion_atom_site_label_4
_geom_torsion
Rh1 P1 C36 C37 -72.52(13)
Rh1 P1 C36 C41 107.61(11)
Rh1 P1 C42 C43 159.23(11)
Rh1 P1 C42 C47 -23.80(12)
Rh1 P1 C48 C49 -4.74(12)
Rh1 P1 C48 C53 175.17(10)
Rh1 P2 C18 C19 -12.27(13)
Rh1 P2 C18 C23 163.24(10)
Rh1 P2 C24 C25 -45.58(12)
Rh1 P2 C24 C29 139.27(12)
Rh1 P2 C30 C31 126.92(12)
Rh1 P2 C30 C35 -53.15(12)
Rh1 O1 C1 N1 -6.40(13)
Rh1 O1 C1 C2 172.80(10)
Rh1 N1 C1 O1 6.10(12)
Rh1 N1 C1 C2 -172.93(15)
Rh1 N1 C6 C7 63.6(2)
Rh1 N1 C6 C11 -110.99(17)
Rh1 C1 C2 C3 -27.7(5)
Rh1 C1 C2 C4 -149.3(4)
Rh1 C1 C2 C5 87.9(5)
P1 C36 C37 C38 -177.99(11)
P1 C36 C41 C40 178.12(11)
P1 C42 C43 C44 176.30(11)
P1 C42 C47 C46 -176.17(12)
P1 C48 C49 C50 -178.17(11)
P1 C48 C53 C52 177.86(11)
P2 C18 C19 C20 176.18(11)
P2 C18 C23 C22 -175.56(11)
P2 C24 C25 C26 -177.46(12)
P2 C24 C29 C28 176.04(12)
P2 C30 C31 C32 -179.77(11)
P2 C30 C35 C34 -179.02(12)
O1 C1 C2 C3 -56.15(16)
O1 C1 C2 C4 -177.77(13)
O1 C1 C2 C5 59.44(16)
N1 C1 C2 C3 122.88(17)
N1 C1 C2 C4 1.3(2)
N1 C1 C2 C5 -121.54(17)
N1 C6 C7 C8 177.81(13)
N1 C6 C7 C15 -5.3(2)
N1 C6 C11 C10 -178.42(13)
N1 C6 C11 C12 3.2(2)
C1 N1 C6 C7 -105.61(17)
C1 N1 C6 C11 79.83(19)
C6 N1 C1 Rh1 173.67(16)
C6 N1 C1 O1 179.77(13)
C6 N1 C1 C2 0.7(2)
C6 C7 C8 C9 2.8(2)
C6 C7 C15 C16 -142.60(15)
C6 C7 C15 C17 91.98(17)
C6 C11 C12 C13 78.66(17)
C6 C11 C12 C14 -157.04(14)
C7 C6 C11 C10 7.1(2)
C7 C6 C11 C12 -171.29(13)
C7 C8 C9 C10 2.5(2)
C8 C7 C15 C16 34.2(2)
C8 C7 C15 C17 -91.25(18)
C8 C9 C10 C11 -3.1(2)
C9 C10 C11 C6 -1.6(2)
C9 C10 C11 C12 176.76(15)
C10 C11 C12 C13 -99.71(17)
C10 C11 C12 C14 24.6(2)
C11 C6 C7 C8 -7.7(2)
C11 C6 C7 C15 169.20(13)
C15 C7 C8 C9 -174.05(15)
C18 P2 C24 C25 81.91(12)
C18 P2 C24 C29 -93.23(13)
C18 P2 C30 C31 -5.81(14)
C18 P2 C30 C35 174.12(11)
C18 C19 C20 C21 -0.8(2)
C19 C18 C23 C22 0.0(2)
C19 C20 C21 C22 0.6(2)
C20 C21 C22 C23 -0.1(2)
C21 C22 C23 C18 -0.2(2)
C23 C18 C19 C20 0.5(2)
C24 P2 C18 C19 -137.73(12)
C24 P2 C18 C23 37.79(13)
C24 P2 C30 C31 -107.86(13)
C24 P2 C30 C35 72.08(12)
C24 C25 C26 C27 1.1(2)
C25 C24 C29 C28 1.0(2)
C25 C26 C27 C28 0.8(2)
C26 C27 C28 C29 -1.8(3)
C27 C28 C29 C24 0.9(2)
C29 C24 C25 C26 -2.0(2)
C30 P2 C18 C19 118.93(12)
C30 P2 C18 C23 -65.55(13)
C30 P2 C24 C25 -171.00(11)
C30 P2 C24 C29 13.85(14)
C30 C31 C32 C33 -1.1(2)
C31 C30 C35 C34 0.9(2)
C31 C32 C33 C34 0.6(2)
C32 C33 C34 C35 0.6(2)
C33 C34 C35 C30 -1.4(2)
C35 C30 C31 C32 0.3(2)
C36 P1 C42 C43 -60.60(13)
C36 P1 C42 C47 116.37(12)
C36 P1 C48 C49 -143.56(11)
C36 P1 C48 C53 36.35(13)
C36 C37 C38 C39 -0.6(2)
C37 C36 C41 C40 -1.7(2)
C37 C38 C39 C40 -0.9(2)
C38 C39 C40 C41 1.0(2)
C39 C40 C41 C36 0.3(2)
C41 C36 C37 C38 1.9(2)
C42 P1 C36 C37 159.88(11)
C42 P1 C36 C41 -19.99(13)
C42 P1 C48 C49 111.42(11)
C42 P1 C48 C53 -68.67(13)
C42 C43 C44 C45 0.0(2)
C43 C42 C47 C46 0.9(2)
C43 C44 C45 C46 0.4(2)
C44 C45 C46 C47 -0.2(3)
C45 C46 C47 C42 -0.5(3)
C47 C42 C43 C44 -0.7(2)
C48 P1 C36 C37 52.74(12)
C48 P1 C36 C41 -127.13(12)
C48 P1 C42 C43 43.36(13)
C48 P1 C42 C47 -139.66(12)
C48 C49 C50 C51 -0.2(2)
C49 C48 C53 C52 -2.2(2)
C49 C50 C51 C52 -1.3(2)
C50 C51 C52 C53 1.0(2)
C51 C52 C53 C48 0.8(2)
C53 C48 C49 C50 1.9(2)
